data_4022951
loop_
_publ_author_name
'Maria Chiara Aversa'
'Anna Barattucci'
'Paola Bonaccorsi'
'Cristina Faggi'
'Teresa Papalia'

_publ_section_title
;
 Thiacyclophane Cages and Related Bi- and Tripodal Molecules
 via Transient Polysulfenic Acids
;
_journal_name_full 'Journal of Organic Chemistry'
_journal_page_first 4486
_journal_page_last 4496
_journal_paper_doi 10.1021/jo070449b
_journal_volume 72
_journal_year 2007
_chemical_formula_moiety '2(C28 H22 O2 S2), (C H Cl3)'
_chemical_formula_sum 'C57 H45 Cl3 O4 S4'
_chemical_formula_weight 1028.52
_chemical_melting_point 145
_chemical_name_systematic
;
1,4-bis-([1-(4-ethynylphenyl)ethenylsulfinyl]methyl)benzene
;
_space_group_IT_number 14
_symmetry_cell_setting monoclinic
_symmetry_space_group_name_Hall '-P 2yn'
_symmetry_space_group_name_H-M 'P 1 21/n 1'
_atom_sites_solution_hydrogens geom
_atom_sites_solution_primary direct
_atom_sites_solution_secondary difmap
_audit_creation_date
;
'Fri Jan 26 12:41:17 2007'
;
_audit_creation_method
;
CrysAlis RED, Oxford Diffraction Ltd.,
Version 1.171.31.2 (release 07-07-2006 CrysAlis171 .NET)
(compiled Jul 10 2006,00:11:42)
;
_cell_angle_alpha 90.00
_cell_angle_beta 90.4960(10)
_cell_angle_gamma 90.00
_cell_formula_units_Z 4
_cell_length_a 24.4740(10)
_cell_length_b 7.6600(10)
_cell_length_c 26.6840(10)
_cell_measurement_reflns_used 11523
_cell_measurement_temperature 150(2)
_cell_measurement_theta_max 64.9843
_cell_measurement_theta_min 3.7523
_cell_volume 5002.3(7)
_computing_cell_refinement
;
CrysAlis RED, Oxford Diffraction Ltd.,
Version 1.171.31.2 (release 07-07-2006 CrysAlis171 .NET)
(compiled Jul 10 2006,00:11:42)
;
_computing_data_collection
;
CrysAlis CCD, Oxford Diffraction Ltd.,
Version 1.171.31.2 (release 07-07-2006 CrysAlis171 .NET)
(compiled Jul 10 2006,00:11:42)
;
_computing_data_reduction
;
CrysAlis RED, Oxford Diffraction Ltd.,
Version 1.171.31.2 (release 07-07-2006 CrysAlis171 .NET)
(compiled Jul 10 2006,00:11:42)
;
_computing_molecular_graphics Ortep3
_computing_publication_material Ciftab
_computing_structure_refinement 'SHELXL-97 (Sheldrick, 1997)'
_computing_structure_solution 'SIR97 (Altomare1997)'
_diffrn_ambient_temperature 150(2)
_diffrn_detector_area_resol_mean 8.1241
_diffrn_measured_fraction_theta_full 0.963
_diffrn_measured_fraction_theta_max 0.963
_diffrn_measurement_details
;
  1 omega  -79.00  -33.00   1.0000    4.0000
omega____ theta____ kappa____ phi______ omega'___ theta'___ frames
    -       -9.8862  -45.0000  120.0000    0.0000    0.0000 46

  2 omega  -10.00   36.00   1.0000    4.0000
omega____ theta____ kappa____ phi______ omega'___ theta'___ frames
    -       12.9962  -45.0000  240.0000    0.0000    0.0000 46

  3 omega  -56.00  -10.00   1.0000    4.0000
omega____ theta____ kappa____ phi______ omega'___ theta'___ frames
    -       12.9962  -45.0000  240.0000    0.0000    0.0000 46

  4 omega  -10.00   25.00   1.0000    4.0000
omega____ theta____ kappa____ phi______ omega'___ theta'___ frames
    -       12.9962 -117.0000  152.0000    0.0000    0.0000 35

  5 omega -158.00 -101.00   1.0000    4.0000
omega____ theta____ kappa____ phi______ omega'___ theta'___ frames
    -      -89.0000 -168.0000  177.0000    0.0000    0.0000 57

  6 omega -110.00  -58.00   1.0000    4.0000
omega____ theta____ kappa____ phi______ omega'___ theta'___ frames
    -      -89.0000  -79.0000  258.0000    0.0000    0.0000 52

  7 omega -113.00  -66.00   1.0000    4.0000
omega____ theta____ kappa____ phi______ omega'___ theta'___ frames
    -      -89.0000  -38.0000  315.0000    0.0000    0.0000 47

  8 omega -113.00  -66.00   1.0000    4.0000
omega____ theta____ kappa____ phi______ omega'___ theta'___ frames
    -      -89.0000  -37.0000  290.0000    0.0000    0.0000 47

  9 omega -161.00 -110.00   1.0000    4.0000
omega____ theta____ kappa____ phi______ omega'___ theta'___ frames
    -      -89.0000  -78.0000  302.0000    0.0000    0.0000 51

 10 omega -158.00 -112.00   1.0000    4.0000
omega____ theta____ kappa____ phi______ omega'___ theta'___ frames
    -      -89.0000  -58.0000  133.0000    0.0000    0.0000 46

 11 omega -119.00  -69.00   1.0000    4.0000
omega____ theta____ kappa____ phi______ omega'___ theta'___ frames
    -      -89.0000   75.0000  120.0000    0.0000    0.0000 50

 12 omega   26.00   72.00   1.0000    4.0000
omega____ theta____ kappa____ phi______ omega'___ theta'___ frames
    -      100.0000 -117.0000  -59.0000    0.0000    0.0000 46

 13 omega   31.00   77.00   1.0000    4.0000
omega____ theta____ kappa____ phi______ omega'___ theta'___ frames
    -      100.0000  -45.0000  120.0000    0.0000    0.0000 46

 14 omega   72.00  118.00   1.0000    4.0000
omega____ theta____ kappa____ phi______ omega'___ theta'___ frames
    -      100.0000 -117.0000  152.0000    0.0000    0.0000 46

 15 omega   26.00   72.00   1.0000    4.0000
omega____ theta____ kappa____ phi______ omega'___ theta'___ frames
    -      100.0000 -117.0000  152.0000    0.0000    0.0000 46

 16 omega  123.00  169.00   1.0000    4.0000
omega____ theta____ kappa____ phi______ omega'___ theta'___ frames
    -      100.0000   45.0000  240.0000    0.0000    0.0000 46

 17 omega  123.00  169.00   1.0000    4.0000
omega____ theta____ kappa____ phi______ omega'___ theta'___ frames
    -      100.0000   45.0000  120.0000    0.0000    0.0000 46

 18 omega   77.00  125.00   1.0000    4.0000
omega____ theta____ kappa____ phi______ omega'___ theta'___ frames
    -      100.0000 -131.0000  238.0000    0.0000    0.0000 48

 19 omega   80.00  130.00   1.0000    4.0000
omega____ theta____ kappa____ phi______ omega'___ theta'___ frames
    -      100.0000  -75.0000  120.0000    0.0000    0.0000 50

 20 omega  123.00  169.00   1.0000    4.0000
omega____ theta____ kappa____ phi______ omega'___ theta'___ frames
    -      100.0000   45.0000    0.0000    0.0000    0.0000 46
;
_diffrn_measurement_device_type 'OD XcaliburPx Ultra'
_diffrn_measurement_method 'profile data from omega scan'
_diffrn_orient_matrix_UB_11 -0.0159517176
_diffrn_orient_matrix_UB_12 -0.0113824981
_diffrn_orient_matrix_UB_13 0.0559100608
_diffrn_orient_matrix_UB_21 -0.0599672951
_diffrn_orient_matrix_UB_22 -0.0320036251
_diffrn_orient_matrix_UB_23 -0.0145031544
_diffrn_orient_matrix_UB_31 0.0106693414
_diffrn_orient_matrix_UB_32 -0.1982443026
_diffrn_orient_matrix_UB_33 -0.0008229383
_diffrn_radiation_monochromator graphite
_diffrn_radiation_source 'Enhance(Cu)X-Ray source'
_diffrn_radiation_type CuK\a
_diffrn_radiation_wavelength 1.54178
_diffrn_reflns_av_R_equivalents 0.0449
_diffrn_reflns_av_sigmaI/netI 0.0466
_diffrn_reflns_limit_h_max 28
_diffrn_reflns_limit_h_min -28
_diffrn_reflns_limit_k_max 7
_diffrn_reflns_limit_k_min -9
_diffrn_reflns_limit_l_max 31
_diffrn_reflns_limit_l_min -31
_diffrn_reflns_number 30714
_diffrn_reflns_theta_full 66.03
_diffrn_reflns_theta_max 66.03
_diffrn_reflns_theta_min 3.75
_exptl_absorpt_coefficient_mu 3.596
_exptl_absorpt_correction_T_max 0.5625
_exptl_absorpt_correction_T_min 0.4871
_exptl_absorpt_correction_type empirical
_exptl_absorpt_process_details
;
CrysAlis RED, Oxford Diffraction Ltd.,
Version 1.171.31.2 (release 07-07-2006 CrysAlis171 .NET)
(compiled Jul 10 2006,00:11:42)
Empirical absorption correction using spherical harmonics,
 implemented in SCALE3 ABSPACK scaling algorithm.
;
_exptl_crystal_colour white
_exptl_crystal_density_diffrn 1.366
_exptl_crystal_density_method 'not measured'
_exptl_crystal_description prismatic
_exptl_crystal_F_000 2136
_exptl_crystal_size_max 0.23
_exptl_crystal_size_mid 0.18
_exptl_crystal_size_min 0.16
_refine_diff_density_max 0.587
_refine_diff_density_min -0.614
_refine_diff_density_rms 0.069
_refine_ls_extinction_method none
_refine_ls_goodness_of_fit_ref 0.935
_refine_ls_hydrogen_treatment mixed
_refine_ls_matrix_type full
_refine_ls_number_parameters 793
_refine_ls_number_reflns 8393
_refine_ls_number_restraints 0
_refine_ls_restrained_S_all 0.935
_refine_ls_R_factor_all 0.0702
_refine_ls_R_factor_gt 0.0442
_refine_ls_shift/su_max 0.001
_refine_ls_shift/su_mean 0.000
_refine_ls_structure_factor_coef Fsqd
_refine_ls_weighting_details 'calc w=1/[\s^2^(Fo^2^)+(0.0817P)^2^+0.0000P] where P=(Fo^2^+2Fc^2^)/3'
_refine_ls_weighting_scheme calc
_refine_ls_wR_factor_gt 0.1116
_refine_ls_wR_factor_ref 0.1231
_reflns_number_gt 5514
_reflns_number_total 8393
_reflns_threshold_expression >2sigma(I)
_cod_data_source_file jo070449bsi20070305_035850.cif
_cod_data_source_block xcalibur
_cod_depositor_comments
;
The following automatic conversions were performed:
'_symmetry_cell_setting' value 'Monoclinic' changed to 'monoclinic'
according to '/home/saulius/struct/CIF-dictionaries/cif_core.dic'
dictionary named 'cif_core.dic' version 2.4.1 from 2010-06-29.

Automatic conversion script
Id: cif_fix_enum 1527 2010-12-29 10:47:43Z saulius 
;
_cod_original_sg_symbol_H-M 'P 21/n'
_cod_database_code 4022951

loop_
_symmetry_equiv_pos_as_xyz
'x, y, z'
'-x+1/2, y+1/2, -z+1/2'
'-x, -y, -z'
'x-1/2, -y-1/2, z-1/2'

loop_
_atom_site_label
_atom_site_type_symbol
_atom_site_fract_x
_atom_site_fract_y
_atom_site_fract_z
_atom_site_U_iso_or_equiv
_atom_site_adp_type
_atom_site_occupancy
_atom_site_symmetry_multiplicity
_atom_site_calc_flag
C1 C -0.23602(17) 1.0242(5) 0.97420(15) 0.0467(10) Uani 1 1 d
Cl1 Cl -0.22568(5) 1.12570(12) 1.03254(4) 0.0608(3) Uani 1 1 d
Cl2 Cl -0.30201(4) 0.93729(14) 0.97083(5) 0.0682(3) Uani 1 1 d
Cl3 Cl -0.18648(4) 0.86167(11) 0.96427(3) 0.0443(2) Uani 1 1 d
S1A S -0.05576(3) 1.09755(9) 0.77082(3) 0.02127(17) Uani 1 1 d
S2A S 0.05393(3) 0.52458(9) 0.94933(3) 0.02267(17) Uani 1 1 d
O1A O 0.00010(7) 1.0305(3) 0.75827(7) 0.0249(5) Uani 1 1 d
O2A O -0.00469(7) 0.4983(3) 0.93605(8) 0.0292(5) Uani 1 1 d
C1A C -0.02313(11) 1.0989(3) 0.87104(11) 0.0225(6) Uani 1 1 d
C2A C 0.03378(12) 1.0958(4) 0.87283(11) 0.0234(6) Uani 1 1 d
C3A C 0.06017(12) 0.9852(4) 0.90617(11) 0.0242(7) Uani 1 1 d
C4A C 0.03076(11) 0.8786(3) 0.93896(11) 0.0232(6) Uani 1 1 d
C5A C -0.02630(12) 0.8888(4) 0.93862(11) 0.0244(7) Uani 1 1 d
C6A C -0.05259(13) 0.9958(4) 0.90483(11) 0.0238(7) Uani 1 1 d
C1'A C -0.15502(11) 0.9371(3) 0.79579(10) 0.0187(6) Uani 1 1 d
C2'A C -0.18330(11) 1.0474(4) 0.76296(11) 0.0245(6) Uani 1 1 d
C3'A C -0.23994(12) 1.0593(4) 0.76573(12) 0.0258(7) Uani 1 1 d
C4'A C -0.26968(11) 0.9638(3) 0.80094(11) 0.0216(6) Uani 1 1 d
C5'A C -0.24138(12) 0.8599(4) 0.83506(11) 0.0233(6) Uani 1 1 d
C6'A C -0.18492(12) 0.8465(4) 0.83222(11) 0.0232(6) Uani 1 1 d
C1*A C 0.15107(11) 0.5373(4) 0.89481(10) 0.0212(6) Uani 1 1 d
C2*A C 0.18615(12) 0.6469(4) 0.86789(12) 0.0249(7) Uani 1 1 d
C3*A C 0.24218(12) 0.6312(4) 0.87092(12) 0.0251(7) Uani 1 1 d
C4*A C 0.26540(11) 0.5045(4) 0.90168(10) 0.0205(6) Uani 1 1 d
C5*A C 0.23073(12) 0.3908(4) 0.92744(11) 0.0216(6) Uani 1 1 d
C6*A C 0.17449(12) 0.4062(4) 0.92440(11) 0.0221(6) Uani 1 1 d
C7A C -0.05139(13) 1.2057(4) 0.83227(11) 0.0237(6) Uani 1 1 d
C8A C -0.09553(11) 0.9104(4) 0.79017(10) 0.0204(6) Uani 1 1 d
C9A C -0.07008(13) 0.7594(4) 0.79433(12) 0.0270(7) Uani 1 1 d
C10A C -0.32825(11) 0.9696(4) 0.80015(11) 0.0241(6) Uani 1 1 d
C11A C -0.37618(13) 0.9770(4) 0.79539(12) 0.0290(7) Uani 1 1 d
C12A C 0.05894(13) 0.7521(4) 0.97267(11) 0.0248(7) Uani 1 1 d
C13A C 0.09132(11) 0.5546(3) 0.89127(11) 0.0211(6) Uani 1 1 d
C14A C 0.06306(13) 0.5891(4) 0.85059(12) 0.0257(7) Uani 1 1 d
C15A C 0.32376(12) 0.4932(4) 0.90797(11) 0.0252(6) Uani 1 1 d
C16A C 0.37154(13) 0.4840(4) 0.91464(12) 0.0289(7) Uani 1 1 d
S1B S -0.05233(3) 0.95888(9) 0.54933(3) 0.02209(17) Uani 1 1 d
S2B S 0.05600(3) 0.38163(9) 0.72454(3) 0.02084(17) Uani 1 1 d
O1B O 0.00490(7) 0.9923(2) 0.56610(8) 0.0273(5) Uani 1 1 d
O2B O -0.00089(7) 0.4472(3) 0.73335(7) 0.0258(5) Uani 1 1 d
C1B C -0.02381(11) 0.6091(3) 0.55648(10) 0.0213(6) Uani 1 1 d
C2B C 0.03301(12) 0.6037(4) 0.55850(11) 0.0224(6) Uani 1 1 d
C3B C 0.05944(12) 0.4940(4) 0.59190(11) 0.0225(6) Uani 1 1 d
C4B C 0.02976(11) 0.3829(3) 0.62331(11) 0.0216(6) Uani 1 1 d
C5B C -0.02698(12) 0.3827(4) 0.61961(11) 0.0240(6) Uani 1 1 d
C6B C -0.05368(12) 0.4950(4) 0.58751(11) 0.0236(6) Uani 1 1 d
C1'B C -0.15270(11) 0.9146(3) 0.59951(11) 0.0209(6) Uani 1 1 d
C2'B C -0.17730(12) 0.9633(4) 0.55473(11) 0.0280(7) Uani 1 1 d
C3'B C -0.23375(12) 0.9694(4) 0.55067(12) 0.0286(7) Uani 1 1 d
C4'B C -0.26732(11) 0.9286(3) 0.59073(11) 0.0205(6) Uani 1 1 d
C5'B C -0.24315(12) 0.8747(4) 0.63547(12) 0.0276(7) Uani 1 1 d
C6'B C -0.18703(12) 0.8679(4) 0.63934(11) 0.0261(7) Uani 1 1 d
C1*B C 0.15669(11) 0.5389(3) 0.70686(11) 0.0201(6) Uani 1 1 d
C2*B C 0.18982(11) 0.6014(4) 0.66780(11) 0.0236(6) Uani 1 1 d
C3*B C 0.24574(12) 0.5854(4) 0.66968(11) 0.0229(6) Uani 1 1 d
C4*B C 0.27071(11) 0.5093(4) 0.71134(11) 0.0223(6) Uani 1 1 d
C5*B C 0.23808(11) 0.4420(4) 0.74917(11) 0.0240(6) Uani 1 1 d
C6*B C 0.18179(11) 0.4550(4) 0.74686(11) 0.0238(6) Uani 1 1 d
C7B C -0.05189(13) 0.7357(4) 0.52310(11) 0.0238(6) Uani 1 1 d
C8B C -0.09259(11) 0.9148(3) 0.60509(11) 0.0210(6) Uani 1 1 d
C9B C -0.06516(13) 0.8960(4) 0.64759(12) 0.0273(7) Uani 1 1 d
C10B C -0.32576(12) 0.9412(4) 0.58604(11) 0.0274(7) Uani 1 1 d
C11B C -0.37355(13) 0.9576(4) 0.58143(12) 0.0316(7) Uani 1 1 d
C12B C 0.05698(13) 0.2750(4) 0.66241(12) 0.0247(7) Uani 1 1 d
C13B C 0.09705(11) 0.5679(3) 0.70668(10) 0.0199(6) Uani 1 1 d
C14B C 0.07176(13) 0.7159(4) 0.69698(12) 0.0256(7) Uani 1 1 d
C15B C 0.32943(12) 0.5023(4) 0.71520(11) 0.0238(6) Uani 1 1 d
C16B C 0.37760(12) 0.4972(4) 0.71981(12) 0.0276(7) Uani 1 1 d
H1 H -0.2374(15) 1.110(5) 0.9461(15) 0.063(12) Uiso 1 1 d
H2 H 0.0439(12) 0.748(4) 1.0059(12) 0.027(8) Uiso 1 1 d
H3 H 0.0976(12) 0.779(4) 0.9786(11) 0.023(8) Uiso 1 1 d
H4 H -0.0848(12) 0.871(4) 0.6806(12) 0.026(8) Uiso 1 1 d
H5 H -0.0276(14) 0.904(4) 0.6464(13) 0.043(10) Uiso 1 1 d
H6 H -0.0869(12) 0.700(4) 0.5141(12) 0.029(8) Uiso 1 1 d
H7 H -0.0343(12) 0.757(4) 0.4915(12) 0.027(8) Uiso 1 1 d
H8 H 0.0564(11) 1.165(4) 0.8504(11) 0.021(8) Uiso 1 1 d
H9 H 0.0930(13) 0.974(4) 0.9055(12) 0.029(9) Uiso 1 1 d
H10 H -0.0478(11) 0.821(4) 0.9614(11) 0.022(8) Uiso 1 1 d
H11 H -0.0852(12) 1.002(4) 0.9057(11) 0.017(8) Uiso 1 1 d
H12 H 0.0408(11) 0.175(4) 0.6680(11) 0.021(8) Uiso 1 1 d
H13 H 0.0954(13) 0.245(4) 0.6559(13) 0.041(10) Uiso 1 1 d
H14 H -0.0898(11) 0.657(4) 0.8008(11) 0.018(7) Uiso 1 1 d
H15 H -0.0359(13) 0.749(4) 0.7888(12) 0.030(9) Uiso 1 1 d
H16 H 0.0260(13) 0.608(4) 0.8525(13) 0.035(9) Uiso 1 1 d
H17 H 0.0798(12) 0.601(4) 0.8226(12) 0.021(8) Uiso 1 1 d
H18 H 0.0531(10) 0.672(3) 0.5374(10) 0.010(7) Uiso 1 1 d
H19 H 0.0932(12) 0.489(4) 0.5927(12) 0.025(9) Uiso 1 1 d
H20 H -0.0473(12) 0.312(4) 0.6403(12) 0.027(8) Uiso 1 1 d
H21 H -0.0885(14) 0.494(4) 0.5861(14) 0.047(11) Uiso 1 1 d
H22 H -0.0325(10) 1.305(3) 0.8212(10) 0.010(7) Uiso 1 1 d
H23 H -0.0893(12) 1.229(4) 0.8418(12) 0.030(9) Uiso 1 1 d
H24 H 0.1733(12) 0.723(4) 0.8502(12) 0.030(9) Uiso 1 1 d
H25 H 0.2644(10) 0.700(3) 0.8532(10) 0.009(7) Uiso 1 1 d
H26 H 0.2459(11) 0.302(4) 0.9456(11) 0.019(7) Uiso 1 1 d
H27 H 0.1541(11) 0.326(4) 0.9400(11) 0.019(7) Uiso 1 1 d
H28 H 0.1744(11) 0.655(4) 0.6363(11) 0.024(8) Uiso 1 1 d
H29 H 0.2658(11) 0.625(3) 0.6468(11) 0.014(7) Uiso 1 1 d
H30 H 0.2538(12) 0.389(4) 0.7781(12) 0.030(9) Uiso 1 1 d
H31 H 0.1601(11) 0.415(3) 0.7725(10) 0.011(7) Uiso 1 1 d
H32 H -0.1623(12) 1.112(4) 0.7372(13) 0.034(9) Uiso 1 1 d
H33 H -0.2585(11) 1.134(4) 0.7442(12) 0.029(9) Uiso 1 1 d
H34 H -0.2599(11) 0.802(4) 0.8565(11) 0.016(7) Uiso 1 1 d
H35 H -0.1675(12) 0.772(4) 0.8551(12) 0.033(9) Uiso 1 1 d
H36 H -0.1562(11) 1.001(4) 0.5281(11) 0.023(8) Uiso 1 1 d
H37 H -0.2484(11) 1.008(4) 0.5170(12) 0.033(9) Uiso 1 1 d
H38 H -0.2646(12) 0.853(4) 0.6639(12) 0.028(8) Uiso 1 1 d
H39 H -0.1694(11) 0.824(4) 0.6713(11) 0.026(8) Uiso 1 1 d
H40 H 0.0338(12) 0.726(4) 0.6969(11) 0.023(8) Uiso 1 1 d
H41 H 0.0916(12) 0.807(4) 0.6898(12) 0.027(9) Uiso 1 1 d
H42 H -0.4117(13) 0.980(4) 0.7935(12) 0.031(9) Uiso 1 1 d
H43 H -0.4074(13) 0.969(4) 0.5785(12) 0.029(9) Uiso 1 1 d
H44 H 0.4119(13) 0.502(4) 0.7239(13) 0.040(10) Uiso 1 1 d
H45 H 0.4055(15) 0.482(5) 0.9206(15) 0.060(13) Uiso 1 1 d

loop_
_atom_site_aniso_label
_atom_site_aniso_U_11
_atom_site_aniso_U_22
_atom_site_aniso_U_33
_atom_site_aniso_U_23
_atom_site_aniso_U_13
_atom_site_aniso_U_12
C1 0.071(3) 0.0317(18) 0.037(2) 0.0017(17) -0.0107(19) 0.0026(18)
Cl1 0.0916(8) 0.0458(5) 0.0446(5) -0.0125(5) -0.0083(5) -0.0009(5)
Cl2 0.0544(6) 0.0645(6) 0.0853(8) -0.0180(6) -0.0252(6) 0.0206(5)
Cl3 0.0511(5) 0.0473(5) 0.0348(5) 0.0048(4) 0.0070(4) -0.0026(4)
S1A 0.0156(4) 0.0251(4) 0.0232(4) 0.0011(3) 0.0013(3) 0.0008(3)
S2A 0.0185(4) 0.0241(4) 0.0254(4) 0.0022(3) 0.0024(3) -0.0016(3)
O1A 0.0135(10) 0.0336(11) 0.0277(11) -0.0016(9) 0.0022(8) 0.0027(8)
O2A 0.0161(10) 0.0323(11) 0.0392(13) 0.0001(10) 0.0009(9) -0.0018(9)
C1A 0.0251(16) 0.0191(14) 0.0232(15) -0.0060(12) 0.0024(12) 0.0014(12)
C2A 0.0264(16) 0.0182(14) 0.0257(16) -0.0033(13) 0.0011(13) -0.0028(12)
C3A 0.0166(16) 0.0256(15) 0.0302(17) -0.0054(13) -0.0026(13) -0.0015(12)
C4A 0.0266(16) 0.0222(14) 0.0207(15) -0.0062(13) -0.0009(12) 0.0009(12)
C5A 0.0278(17) 0.0253(15) 0.0201(15) -0.0029(13) 0.0029(13) -0.0026(13)
C6A 0.0180(16) 0.0275(15) 0.0258(16) -0.0063(13) 0.0033(13) 0.0019(13)
C1'A 0.0182(14) 0.0217(14) 0.0162(14) -0.0009(12) 0.0006(11) -0.0016(11)
C2'A 0.0194(16) 0.0283(15) 0.0258(16) 0.0038(14) 0.0018(12) -0.0021(12)
C3'A 0.0221(16) 0.0255(15) 0.0297(16) 0.0060(14) -0.0020(13) 0.0026(13)
C4'A 0.0163(14) 0.0228(14) 0.0257(15) -0.0030(13) 0.0017(12) 0.0007(11)
C5'A 0.0228(16) 0.0255(15) 0.0215(15) 0.0004(13) 0.0057(13) -0.0065(13)
C6'A 0.0236(16) 0.0237(15) 0.0221(15) 0.0023(13) -0.0028(12) 0.0006(12)
C1*A 0.0212(15) 0.0225(14) 0.0199(15) -0.0053(12) 0.0005(12) 0.0021(12)
C2*A 0.0247(17) 0.0236(15) 0.0264(16) 0.0081(14) 0.0013(13) 0.0030(13)
C3*A 0.0232(16) 0.0244(15) 0.0277(16) 0.0037(14) 0.0025(13) -0.0038(13)
C4*A 0.0188(14) 0.0244(14) 0.0183(14) -0.0050(12) 0.0009(11) 0.0012(12)
C5*A 0.0243(16) 0.0206(14) 0.0199(14) 0.0002(13) -0.0003(12) 0.0033(12)
C6*A 0.0248(16) 0.0209(14) 0.0207(15) 0.0025(13) 0.0032(12) -0.0012(12)
C7A 0.0222(16) 0.0220(15) 0.0269(16) -0.0012(13) 0.0021(13) -0.0016(13)
C8A 0.0175(14) 0.0260(15) 0.0177(14) -0.0009(12) -0.0011(11) -0.0005(12)
C9A 0.0228(18) 0.0276(17) 0.0304(17) -0.0013(14) 0.0012(14) -0.0005(14)
C10A 0.0203(16) 0.0235(15) 0.0287(16) -0.0023(13) 0.0032(12) -0.0030(12)
C11A 0.0196(18) 0.0303(17) 0.0371(19) 0.0039(15) 0.0032(14) -0.0021(13)
C12A 0.0223(17) 0.0268(15) 0.0252(17) -0.0007(13) -0.0015(13) -0.0022(13)
C13A 0.0192(15) 0.0190(13) 0.0251(15) 0.0020(12) 0.0013(12) -0.0005(11)
C14A 0.0232(17) 0.0309(17) 0.0230(16) -0.0022(14) -0.0011(14) 0.0003(13)
C15A 0.0272(17) 0.0260(15) 0.0225(15) 0.0011(13) 0.0037(12) -0.0004(13)
C16A 0.0201(18) 0.0356(17) 0.0309(17) 0.0042(15) -0.0007(13) 0.0030(14)
S1B 0.0184(4) 0.0217(3) 0.0262(4) 0.0003(3) 0.0014(3) -0.0009(3)
S2B 0.0151(4) 0.0239(4) 0.0236(4) 0.0013(3) 0.0011(3) 0.0008(3)
O1B 0.0178(10) 0.0258(10) 0.0384(12) -0.0052(10) -0.0005(9) -0.0025(8)
O2B 0.0143(10) 0.0325(11) 0.0305(11) 0.0007(9) 0.0016(8) 0.0024(8)
C1B 0.0236(15) 0.0198(14) 0.0204(14) -0.0080(12) 0.0006(12) -0.0003(12)
C2B 0.0262(16) 0.0217(15) 0.0195(15) -0.0029(13) 0.0044(13) -0.0038(12)
C3B 0.0140(15) 0.0273(15) 0.0262(16) -0.0072(13) 0.0018(12) 0.0025(12)
C4B 0.0222(15) 0.0193(14) 0.0235(15) -0.0074(12) 0.0001(12) -0.0009(11)
C5B 0.0272(17) 0.0185(14) 0.0263(16) -0.0041(13) 0.0033(13) -0.0017(12)
C6B 0.0212(16) 0.0233(15) 0.0264(16) -0.0042(13) -0.0011(12) -0.0022(13)
C1'B 0.0212(15) 0.0171(13) 0.0244(15) -0.0001(12) 0.0004(12) 0.0008(11)
C2'B 0.0240(17) 0.0388(18) 0.0213(16) 0.0063(14) 0.0038(13) -0.0002(14)
C3'B 0.0257(17) 0.0349(17) 0.0250(16) 0.0056(14) -0.0030(13) 0.0004(13)
C4'B 0.0193(14) 0.0179(13) 0.0244(15) -0.0016(12) 0.0026(12) 0.0011(11)
C5'B 0.0244(17) 0.0315(16) 0.0271(17) 0.0077(14) 0.0045(13) 0.0013(13)
C6'B 0.0248(16) 0.0312(16) 0.0221(15) 0.0071(14) 0.0003(13) 0.0037(13)
C1*B 0.0194(15) 0.0174(13) 0.0234(15) 0.0001(12) -0.0034(12) 0.0000(11)
C2*B 0.0233(16) 0.0252(15) 0.0223(15) 0.0033(13) -0.0015(12) -0.0027(12)
C3*B 0.0230(16) 0.0247(15) 0.0212(15) 0.0032(13) 0.0032(13) -0.0035(12)
C4*B 0.0167(14) 0.0205(14) 0.0297(16) -0.0051(13) 0.0006(12) -0.0026(11)
C5*B 0.0203(16) 0.0262(15) 0.0255(16) 0.0038(13) -0.0047(13) 0.0001(12)
C6*B 0.0190(16) 0.0282(16) 0.0243(16) 0.0039(13) 0.0031(13) -0.0009(12)
C7B 0.0228(17) 0.0226(15) 0.0262(17) -0.0007(13) -0.0004(13) -0.0028(13)
C8B 0.0220(15) 0.0183(13) 0.0227(15) -0.0012(12) 0.0013(12) 0.0011(11)
C9B 0.0223(17) 0.0324(17) 0.0271(17) -0.0009(14) -0.0034(14) 0.0016(13)
C10B 0.0273(18) 0.0274(15) 0.0273(16) 0.0030(14) -0.0002(13) -0.0003(13)
C11B 0.0186(18) 0.0414(19) 0.0347(18) 0.0034(15) -0.0020(14) -0.0007(14)
C12B 0.0232(17) 0.0196(15) 0.0312(17) 0.0005(13) 0.0013(13) 0.0022(13)
C13B 0.0171(14) 0.0228(14) 0.0198(14) -0.0015(12) 0.0005(11) -0.0030(12)
C14B 0.0206(17) 0.0273(16) 0.0288(17) -0.0019(14) -0.0035(13) 0.0001(14)
C15B 0.0249(17) 0.0203(14) 0.0261(16) -0.0009(13) -0.0010(12) -0.0018(12)
C16B 0.0178(17) 0.0337(17) 0.0313(17) 0.0010(14) 0.0001(13) -0.0028(13)

loop_
_atom_type_symbol
_atom_type_description
_atom_type_scat_dispersion_real
_atom_type_scat_dispersion_imag
_atom_type_scat_source
C C 0.0181 0.0091 'International Tables Vol C Tables 4.2.6.8 and 6.1.1.4'
H H 0.0000 0.0000 'International Tables Vol C Tables 4.2.6.8 and 6.1.1.4'
O O 0.0492 0.0322 'International Tables Vol C Tables 4.2.6.8 and 6.1.1.4'
S S 0.3331 0.5567 'International Tables Vol C Tables 4.2.6.8 and 6.1.1.4'
Cl Cl 0.3639 0.7018 'International Tables Vol C Tables 4.2.6.8 and 6.1.1.4'

loop_
_geom_angle_atom_site_label_1
_geom_angle_atom_site_label_2
_geom_angle_atom_site_label_3
_geom_angle
Cl2 C1 Cl1 109.9(2)
Cl2 C1 Cl3 111.11(19)
Cl1 C1 Cl3 110.6(2)
Cl2 C1 H1 101(2)
Cl1 C1 H1 112(2)
Cl3 C1 H1 112(2)
O1A S1A C8A 106.60(12)
O1A S1A C7A 107.88(12)
C8A S1A C7A 97.45(13)
O2A S2A C13A 107.76(12)
O2A S2A C12A 105.53(13)
C13A S2A C12A 97.74(13)
C2A C1A C6A 119.2(3)
C2A C1A C7A 119.5(3)
C6A C1A C7A 121.3(3)
C3A C2A C1A 119.6(3)
C3A C2A H8 117.5(16)
C1A C2A H8 122.9(16)
C2A C3A C4A 121.3(3)
C2A C3A H9 121(2)
C4A C3A H9 118(2)
C5A C4A C3A 118.8(3)
C5A C4A C12A 119.9(3)
C3A C4A C12A 121.3(3)
C6A C5A C4A 119.9(3)
C6A C5A H10 118.8(17)
C4A C5A H10 121.3(16)
C5A C6A C1A 121.2(3)
C5A C6A H11 119(2)
C1A C6A H11 120(2)
C2'A C1'A C6'A 118.3(3)
C2'A C1'A C8A 120.2(3)
C6'A C1'A C8A 121.4(2)
C3'A C2'A C1'A 119.7(3)
C3'A C2'A H32 121.6(18)
C1'A C2'A H32 118.7(18)
C2'A C3'A C4'A 121.7(3)
C2'A C3'A H33 119.3(19)
C4'A C3'A H33 119.0(19)
C5'A C4'A C3'A 118.7(3)
C5'A C4'A C10A 121.3(3)
C3'A C4'A C10A 120.0(3)
C6'A C5'A C4'A 119.8(3)
C6'A C5'A H34 122.1(18)
C4'A C5'A H34 118.0(18)
C5'A C6'A C1'A 121.7(3)
C5'A C6'A H35 117.3(19)
C1'A C6'A H35 121.0(19)
C6*A C1*A C2*A 118.0(3)
C6*A C1*A C13A 120.2(3)
C2*A C1*A C13A 121.7(2)
C3*A C2*A C1*A 122.0(3)
C3*A C2*A H24 119(2)
C1*A C2*A H24 119(2)
C2*A C3*A C4*A 119.8(3)
C2*A C3*A H25 121.8(16)
C4*A C3*A H25 118.4(16)
C3*A C4*A C5*A 118.6(3)
C3*A C4*A C15A 120.8(3)
C5*A C4*A C15A 120.7(3)
C6*A C5*A C4*A 121.7(3)
C6*A C5*A H26 119.6(17)
C4*A C5*A H26 118.7(17)
C5*A C6*A C1*A 119.8(3)
C5*A C6*A H27 118.1(17)
C1*A C6*A H27 121.9(18)
C1A C7A S1A 113.3(2)
C1A C7A H22 116.0(16)
S1A C7A H22 96.3(16)
C1A C7A H23 110.8(18)
S1A C7A H23 105.4(18)
H22 C7A H23 114(2)
C9A C8A C1'A 125.3(3)
C9A C8A S1A 117.7(2)
C1'A C8A S1A 116.85(19)
C8A C9A H14 120.3(17)
C8A C9A H15 122(2)
H14 C9A H15 118(3)
C11A C10A C4'A 174.6(3)
C10A C11A H42 177(2)
C4A C12A S2A 112.3(2)
C4A C12A H2 113.7(18)
S2A C12A H2 104.5(18)
C4A C12A H3 113.9(17)
S2A C12A H3 108.1(17)
H2 C12A H3 104(2)
C14A C13A C1*A 126.1(3)
C14A C13A S2A 117.7(2)
C1*A C13A S2A 116.2(2)
C13A C14A H16 120(2)
C13A C14A H17 119(2)
H16 C14A H17 121(3)
C16A C15A C4*A 178.1(3)
C15A C16A H45 177(3)
O1B S1B C8B 107.47(12)
O1B S1B C7B 105.33(13)
C8B S1B C7B 98.19(13)
O2B S2B C13B 107.16(12)
O2B S2B C12B 107.91(13)
C13B S2B C12B 95.78(14)
C2B C1B C6B 118.8(3)
C2B C1B C7B 120.0(3)
C6B C1B C7B 121.2(3)
C3B C2B C1B 120.3(3)
C3B C2B H18 119.5(16)
C1B C2B H18 120.2(16)
C2B C3B C4B 120.9(3)
C2B C3B H19 120(2)
C4B C3B H19 119(2)
C5B C4B C3B 118.7(3)
C5B C4B C12B 119.4(3)
C3B C4B C12B 121.8(3)
C6B C5B C4B 120.8(3)
C6B C5B H20 119.0(18)
C4B C5B H20 120.0(18)
C5B C6B C1B 120.4(3)
C5B C6B H21 119(2)
C1B C6B H21 120(2)
C2'B C1'B C6'B 117.5(3)
C2'B C1'B C8B 120.8(3)
C6'B C1'B C8B 121.7(2)
C1'B C2'B C3'B 120.2(3)
C1'B C2'B H36 120.3(18)
C3'B C2'B H36 119.4(18)
C2'B C3'B C4'B 121.9(3)
C2'B C3'B H37 115.2(17)
C4'B C3'B H37 122.9(17)
C3'B C4'B C5'B 118.5(3)
C3'B C4'B C10B 120.8(3)
C5'B C4'B C10B 120.7(3)
C6'B C5'B C4'B 119.5(3)
C6'B C5'B H38 119.7(18)
C4'B C5'B H38 120.6(18)
C5'B C6'B C1'B 122.4(3)
C5'B C6'B H39 119.6(17)
C1'B C6'B H39 118.0(17)
C6*B C1*B C2*B 118.2(3)
C6*B C1*B C13B 120.3(3)
C2*B C1*B C13B 121.4(2)
C3*B C2*B C1*B 121.4(3)
C3*B C2*B H28 115.6(17)
C1*B C2*B H28 122.9(17)
C2*B C3*B C4*B 119.8(3)
C2*B C3*B H29 121.8(18)
C4*B C3*B H29 118.4(18)
C5*B C4*B C3*B 118.9(3)
C5*B C4*B C15B 120.8(3)
C3*B C4*B C15B 120.2(3)
C6*B C5*B C4*B 121.3(3)
C6*B C5*B H30 117.6(19)
C4*B C5*B H30 121.1(19)
C5*B C6*B C1*B 120.2(3)
C5*B C6*B H31 121.6(16)
C1*B C6*B H31 118.1(16)
C1B C7B S1B 112.5(2)
C1B C7B H6 112.6(19)
S1B C7B H6 111.2(19)
C1B C7B H7 115.2(17)
S1B C7B H7 100.5(18)
H6 C7B H7 104(3)
C9B C8B C1'B 125.8(3)
C9B C8B S1B 116.5(2)
C1'B C8B S1B 117.6(2)
C8B C9B H4 121.2(16)
C8B C9B H5 117(2)
H4 C9B H5 121(3)
C11B C10B C4'B 177.6(3)
C10B C11B H43 179(2)
C4B C12B S2B 112.0(2)
C4B C12B H12 113.9(19)
S2B C12B H12 103(2)
C4B C12B H13 115(2)
S2B C12B H13 106(2)
H12 C12B H13 105(3)
C14B C13B C1*B 126.4(3)
C14B C13B S2B 118.0(2)
C1*B C13B S2B 115.53(19)
C13B C14B H40 122.7(18)
C13B C14B H41 118(2)
H40 C14B H41 119(3)
C16B C15B C4*B 178.1(3)
C15B C16B H44 176(2)

loop_
_geom_bond_atom_site_label_1
_geom_bond_atom_site_label_2
_geom_bond_distance
C1 Cl2 1.748(4)
C1 Cl1 1.756(4)
C1 Cl3 1.760(4)
C1 H1 1.00(4)
S1A O1A 1.5009(19)
S1A C8A 1.810(3)
S1A C7A 1.839(3)
S2A O2A 1.4885(19)
S2A C13A 1.821(3)
S2A C12A 1.855(3)
C1A C2A 1.393(4)
C1A C6A 1.403(4)
C1A C7A 1.485(4)
C2A C3A 1.385(4)
C2A H8 0.97(3)
C3A C4A 1.400(4)
C3A H9 0.81(3)
C4A C5A 1.399(4)
C4A C12A 1.487(4)
C5A C6A 1.375(4)
C5A H10 0.96(3)
C6A H11 0.80(3)
C1'A C2'A 1.396(4)
C1'A C6'A 1.405(4)
C1'A C8A 1.479(4)
C2'A C3'A 1.392(4)
C2'A H32 1.00(3)
C3'A C4'A 1.400(4)
C3'A H33 0.93(3)
C4'A C5'A 1.390(4)
C4'A C10A 1.434(4)
C5'A C6'A 1.388(4)
C5'A H34 0.86(3)
C6'A H35 0.93(3)
C1*A C6*A 1.398(4)
C1*A C2*A 1.403(4)
C1*A C13A 1.470(4)
C2*A C3*A 1.378(4)
C2*A H24 0.81(3)
C3*A C4*A 1.389(4)
C3*A H25 0.90(3)
C4*A C5*A 1.400(4)
C4*A C15A 1.439(4)
C5*A C6*A 1.383(4)
C5*A H26 0.91(3)
C6*A H27 0.90(3)
C7A H22 0.94(3)
C7A H23 0.98(3)
C8A C9A 1.318(4)
C9A H14 0.94(3)
C9A H15 0.86(3)
C10A C11A 1.180(4)
C11A H42 0.87(3)
C12A H2 0.96(3)
C12A H3 0.98(3)
C13A C14A 1.309(4)
C14A H16 0.92(3)
C14A H17 0.86(3)
C15A C16A 1.183(4)
C16A H45 0.84(4)
S1B O1B 1.4887(19)
S1B C8B 1.823(3)
S1B C7B 1.847(3)
S2B O2B 1.5005(19)
S2B C13B 1.811(3)
S2B C12B 1.849(3)
C1B C2B 1.392(4)
C1B C6B 1.412(4)
C1B C7B 1.482(4)
C2B C3B 1.382(4)
C2B H18 0.91(3)
C3B C4B 1.402(4)
C3B H19 0.83(3)
C4B C5B 1.391(4)
C4B C12B 1.484(4)
C5B C6B 1.375(4)
C5B H20 0.92(3)
C6B H21 0.85(3)
C1'B C2'B 1.385(4)
C1'B C6'B 1.407(4)
C1'B C8B 1.477(4)
C2'B C3'B 1.386(4)
C2'B H36 0.93(3)
C3'B C4'B 1.389(4)
C3'B H37 1.01(3)
C4'B C5'B 1.390(4)
C4'B C10B 1.438(4)
C5'B C6'B 1.377(4)
C5'B H38 0.94(3)
C6'B H39 1.01(3)
C1*B C6*B 1.385(4)
C1*B C2*B 1.410(4)
C1*B C13B 1.476(4)
C2*B C3*B 1.375(4)
C2*B H28 1.01(3)
C3*B C4*B 1.392(4)
C3*B H29 0.84(3)
C4*B C5*B 1.392(4)
C4*B C15B 1.441(4)
C5*B C6*B 1.382(4)
C5*B H30 0.95(3)
C6*B H31 0.92(3)
C7B H6 0.93(3)
C7B H7 0.96(3)
C8B C9B 1.321(4)
C9B H4 1.02(3)
C9B H5 0.92(3)
C10B C11B 1.182(4)
C11B H43 0.84(3)
C12B H12 0.87(3)
C12B H13 0.98(3)
C13B C14B 1.316(4)
C14B H40 0.93(3)
C14B H41 0.87(3)
C15B C16B 1.185(4)
C16B H44 0.85(3)
